data_7011708
loop_
_publ_author_name
'M. Kily\'en'
'A. Lakatos'
'R. Latajka'
'I. Lab\'adi'
'A. Salifoglou'
'C. P. Raptopoulou'
'H. Kozlowski'
'T. Kiss'

_publ_section_title
;
 Al(III)-binding properties of iminodiacetic acid, nitrilotriacetic
 acid and their mixed carboxylic--phosphonic derivatives
;
_journal_issue 18
_journal_name_full 'J. Chem. Soc., Dalton Trans.'
_journal_page_first 3578
_journal_page_last 3586
_journal_paper_doi 10.1039/b203198c
_journal_year 2002
_chemical_formula_sum 'C8 H16 Al K N2 O11'
_chemical_formula_weight 382.31
_chemical_name_systematic
; 
? 
;
_space_group_IT_number 60
_symmetry_cell_setting orthorhombic
_symmetry_space_group_name_Hall '-P 2bc 2n'
_symmetry_space_group_name_H-M 'P n a b'
_atom_sites_solution_hydrogens geom
_atom_sites_solution_primary direct
_atom_sites_solution_secondary difmap
_audit_creation_method SHELXL
_cell_angle_alpha 90.00
_cell_angle_beta 90.00
_cell_angle_gamma 90.00
_cell_formula_units_Z 8
_cell_length_a 15.352(8)
_cell_length_b 10.392(6)
_cell_length_c 18.54(1)
_cell_measurement_reflns_used 25
_cell_measurement_temperature 298
_cell_measurement_theta_max 11.6
_cell_measurement_theta_min 5.3
_cell_volume 2958(3)
_computing_cell_refinement 'Program LEAST (UCLA Crystallographic package, C.E.Strouse 1994)'
_computing_data_collection 'Program COLLECT (UCLA Crystallographic package, C.E.Strouse 1994)'
_computing_data_reduction 'Program REDUCE (UCLA Crystallographic package, C.E.Strouse 1994)'
_computing_molecular_graphics ORTEP
_computing_structure_refinement 'SHELXL-93 (Sheldrick, 1993)'
_computing_structure_solution 'SHELXS-86 (Sheldrick, 1986)'
_diffrn_ambient_temperature 298
_diffrn_measurement_device 'Crystal Logic Dual Goniometer'
_diffrn_measurement_method 'theta-2theta scans'
_diffrn_radiation_monochromator graphite
_diffrn_radiation_source 'fine-focus sealed tube'
_diffrn_radiation_type MoK\a
_diffrn_radiation_wavelength 0.71073
_diffrn_reflns_av_R_equivalents 0.0323
_diffrn_reflns_av_sigmaI/netI 0.0435
_diffrn_reflns_limit_h_max 0
_diffrn_reflns_limit_h_min -18
_diffrn_reflns_limit_k_max 12
_diffrn_reflns_limit_k_min 0
_diffrn_reflns_limit_l_max 22
_diffrn_reflns_limit_l_min 0
_diffrn_reflns_number 2609
_diffrn_reflns_theta_max 24.99
_diffrn_reflns_theta_min 2.25
_diffrn_standards_decay_% -0.3
_diffrn_standards_interval_count 97
_diffrn_standards_number 3
_exptl_absorpt_coefficient_mu 0.481
_exptl_absorpt_correction_T_max 1.00
_exptl_absorpt_correction_T_min 0.93
_exptl_absorpt_correction_type 'psi-scan empirical'
_exptl_crystal_colour colorless
_exptl_crystal_density_diffrn 1.717
_exptl_crystal_density_meas 1.70
_exptl_crystal_density_method 'floating method'
_exptl_crystal_description parallelipiped
_exptl_crystal_F_000 1584
_exptl_crystal_size_max 0.50
_exptl_crystal_size_mid 0.30
_exptl_crystal_size_min 0.10
_refine_diff_density_max 0.552
_refine_diff_density_min -0.262
_refine_diff_density_rms 0.067
_refine_ls_extinction_method none
_refine_ls_goodness_of_fit_all 1.220
_refine_ls_goodness_of_fit_obs 1.261
_refine_ls_matrix_type full
_refine_ls_number_parameters 257
_refine_ls_number_reflns 2608
_refine_ls_number_restraints 0
_refine_ls_restrained_S_all 1.220
_refine_ls_restrained_S_obs 1.261
_refine_ls_R_factor_all 0.0533
_refine_ls_R_factor_obs 0.0488
_refine_ls_shift/esd_max 0.006
_refine_ls_shift/esd_mean 0.001
_refine_ls_structure_factor_coef Fsqd
_refine_ls_weighting_details 'w=1/[\s^2^(Fo^2^)+(0.0002P)^2^+6.3702P] where P=(Fo^2^+2Fc^2^)/3'
_refine_ls_weighting_scheme calc
_refine_ls_wR_factor_all 0.1319
_refine_ls_wR_factor_obs 0.1290
_reflns_number_observed 2362
_reflns_number_total 2608
_reflns_observed_criterion >2sigma(I)
_cod_data_source_file b203198c.txt
_cod_data_source_block shel93
_cod_depositor_comments
;
The following automatic conversions were performed:

'_refine_ls_weighting_scheme' value 'calc
w=1/[\s^2^(Fo^2^)+(0.0002P)^2^+6.3702P] where P=(Fo^2^+2Fc^2^)/3' was
changed to 'calc'. New tag '_refine_ls_weighting_details' was
created. The value of the new tag was set to
'w=1/[\s^2^(Fo^2^)+(0.0002P)^2^+6.3702P] where P=(Fo^2^+2Fc^2^)/3'.

Automatic conversion script
Id: cif_fix_values 3143 2015-03-26 13:38:13Z robertas 
;
_cod_original_cell_volume 2958(1)
_cod_original_sg_symbol_H-M Pnab
_cod_database_code 7011708

loop_
_symmetry_equiv_pos_as_xyz
'x, y, z'
'-x, -y+1/2, z+1/2'
'x+1/2, -y+1/2, -z+1/2'
'-x+1/2, y, -z'
'-x, -y, -z'
'x, y-1/2, -z-1/2'
'-x-1/2, y-1/2, z-1/2'
'x-1/2, -y, z'

loop_
_atom_site_aniso_label
_atom_site_aniso_U_11
_atom_site_aniso_U_22
_atom_site_aniso_U_33
_atom_site_aniso_U_23
_atom_site_aniso_U_13
_atom_site_aniso_U_12
Al 0.0254(5) 0.0212(5) 0.0278(5) 0.0017(4) 0.0018(4) 0.0001(4)
O1 0.0288(12) 0.0370(13) 0.0302(12) 0.0037(10) -0.0015(10) -0.0010(10)
O3 0.0387(13) 0.0263(12) 0.0366(13) -0.0033(10) 0.0040(11) 0.0025(10)
N1 0.0329(15) 0.0246(14) 0.0331(15) 0.0043(12) 0.0014(12) 0.0012(12)
O5 0.0383(13) 0.0255(12) 0.0340(13) 0.0047(10) 0.0048(10) -0.0028(10)
O7 0.0316(13) 0.0440(14) 0.0374(13) -0.0019(12) -0.0052(11) 0.0002(11)
N2 0.0288(15) 0.0211(14) 0.037(2) -0.0010(12) 0.0009(12) -0.0007(12)
C1 0.028(2) 0.027(2) 0.035(2) -0.0072(14) 0.0039(14) -0.0001(14)
O2 0.0310(13) 0.052(2) 0.0470(15) -0.0097(13) -0.0056(12) -0.0061(12)
C2 0.031(2) 0.032(2) 0.039(2) 0.001(2) 0.006(2) -0.0035(15)
C3 0.054(2) 0.048(2) 0.028(2) 0.000(2) 0.005(2) -0.009(2)
C4 0.029(2) 0.042(2) 0.032(2) -0.007(2) 0.0000(14) 0.002(2)
O4 0.051(2) 0.062(2) 0.046(2) -0.0220(15) 0.0052(13) 0.0087(14)
C5 0.027(2) 0.041(2) 0.033(2) 0.009(2) -0.0025(14) -0.0034(15)
O6 0.048(2) 0.060(2) 0.0390(14) 0.0229(14) 0.0005(12) -0.0071(14)
C6 0.047(2) 0.046(2) 0.030(2) -0.001(2) 0.005(2) 0.012(2)
C7 0.029(2) 0.035(2) 0.044(2) 0.007(2) 0.003(2) 0.006(2)
C8 0.028(2) 0.035(2) 0.045(2) 0.014(2) 0.000(2) -0.0049(15)
O8 0.0382(15) 0.057(2) 0.058(2) 0.0183(15) -0.0182(13) -0.0031(13)
K 0.0398(5) 0.0574(5) 0.0321(4) 0.0056(4) -0.0003(3) 0.0096(4)
OW1 0.252(8) 0.099(4) 0.088(3) -0.013(3) 0.053(4) -0.054(4)
OW2 0.110(3) 0.145(4) 0.059(2) 0.028(3) -0.013(2) -0.037(3)
OW3 0.111(7) 0.059(3) 0.054(8) 0.008(3) 0.004(8) 0.007(5)
OW4 0.233(14) 0.123(8) 0.089(7) 0.002(6) -0.009(8) -0.076(10)

loop_
_atom_site_label
_atom_site_type_symbol
_atom_site_fract_x
_atom_site_fract_y
_atom_site_fract_z
_atom_site_U_iso_or_equiv
_atom_site_thermal_displace_type
_atom_site_occupancy
_atom_site_calc_flag
_atom_site_refinement_flags
_atom_site_disorder_group
Al Al 0.59760(6) 0.00854(9) 0.75631(5) 0.0248(2) Uani 1 d . .
O1 O 0.49699(15) -0.0183(2) 0.70109(12) 0.0320(5) Uani 1 d . .
O3 O 0.5532(2) 0.1362(2) 0.81634(13) 0.0339(6) Uani 1 d . .
N1 N 0.5383(2) -0.1160(3) 0.8262(2) 0.0302(6) Uani 1 d . .
O5 O 0.6345(2) 0.1318(2) 0.69068(12) 0.0326(5) Uani 1 d . .
O7 O 0.6981(2) 0.0048(3) 0.81291(13) 0.0377(6) Uani 1 d . .
N2 N 0.6664(2) -0.1179(3) 0.6929(2) 0.0289(6) Uani 1 d . .
C1 C 0.4352(2) -0.0918(3) 0.7247(2) 0.0298(7) Uani 1 d . .
O2 O 0.3666(2) -0.1094(3) 0.69367(14) 0.0433(7) Uani 1 d . .
C2 C 0.4544(2) -0.1597(4) 0.7953(2) 0.0336(8) Uani 1 d . .
C3 C 0.5292(3) -0.0422(4) 0.8941(2) 0.0435(9) Uani 1 d . .
C4 C 0.5306(2) 0.1011(4) 0.8802(2) 0.0341(8) Uani 1 d . .
O4 O 0.5125(2) 0.1768(3) 0.92888(15) 0.0531(8) Uani 1 d . .
C5 C 0.6637(2) 0.0917(4) 0.6294(2) 0.0336(8) Uani 1 d . .
O6 O 0.6801(2) 0.1635(3) 0.57937(14) 0.0488(7) Uani 1 d . .
C6 C 0.6737(3) -0.0522(4) 0.6219(2) 0.0409(9) Uani 1 d . .
C7 C 0.7512(2) -0.1466(4) 0.7280(2) 0.0360(8) Uani 1 d . .
C8 C 0.7622(2) -0.0707(3) 0.7966(2) 0.0359(8) Uani 1 d . .
O8 O 0.8276(2) -0.0828(3) 0.8337(2) 0.0510(8) Uani 1 d . .
K K 0.35079(5) -0.22967(9) 0.56117(4) 0.0431(3) Uani 1 d . .
OW1 O 0.3658(5) 0.2489(5) 0.5337(3) 0.146(3) Uani 1 d . .
OW2 O 0.4400(3) 0.0167(5) 0.5533(2) 0.105(2) Uani 1 d . .
OW3 O 0.2561(13) -0.4366(6) 0.4839(4) 0.074(3) Uani 0.50 d P .
OW4 O 0.2451(10) -0.6561(11) 0.5693(6) 0.148(5) Uani 0.50 d P .
HN1 H 0.5689(26) -0.1905(40) 0.8319(22) 0.044(11) Uiso 1 d . .
HN2 H 0.6414(22) -0.1845(36) 0.6866(18) 0.023(9) Uiso 1 d . .
H2A H 0.4118(23) -0.1414(34) 0.8296(20) 0.031(9) Uiso 1 d . .
H2B H 0.4557(24) -0.2509(38) 0.7852(20) 0.036(10) Uiso 1 d . .
H3A H 0.5778(30) -0.0652(44) 0.9256(25) 0.060(13) Uiso 1 d . .
H3B H 0.4790(33) -0.0590(47) 0.9166(26) 0.065(15) Uiso 1 d . .
H6A H 0.6227(27) -0.0867(40) 0.5920(22) 0.047(11) Uiso 1 d . .
H6B H 0.7246(28) -0.0794(40) 0.5977(22) 0.048(12) Uiso 1 d . .
H7A H 0.7549(25) -0.2367(37) 0.7465(21) 0.038(10) Uiso 1 d . .
H7B H 0.8002(28) -0.1272(42) 0.6978(23) 0.052(12) Uiso 1 d . .

loop_
_atom_type_symbol
_atom_type_description
_atom_type_scat_dispersion_real
_atom_type_scat_dispersion_imag
_atom_type_scat_source
C C 0.0033 0.0016 'International Tables Vol C Tables 4.2.6.8 and 6.1.1.4'
H H 0.0000 0.0000 'International Tables Vol C Tables 4.2.6.8 and 6.1.1.4'
N N 0.0061 0.0033 'International Tables Vol C Tables 4.2.6.8 and 6.1.1.4'
O O 0.0106 0.0060 'International Tables Vol C Tables 4.2.6.8 and 6.1.1.4'
K K 0.2009 0.2494 'International Tables Vol C Tables 4.2.6.8 and 6.1.1.4'
Al Al 0.0645 0.0514 'International Tables Vol C Tables 4.2.6.8 and 6.1.1.4'

loop_
_geom_angle_atom_site_label_1
_geom_angle_atom_site_label_2
_geom_angle_atom_site_label_3
_geom_angle
_geom_angle_site_symmetry_1
_geom_angle_site_symmetry_3
_geom_angle_publ_flag
O5 Al O3 90.69(12) . . ?
O5 Al O7 97.52(12) . . ?
O3 Al O7 88.93(12) . . ?
O5 Al O1 89.78(11) . . ?
O3 Al O1 97.54(12) . . ?
O7 Al O1 170.20(12) . . ?
O5 Al N1 171.24(12) . . ?
O3 Al N1 84.76(12) . . ?
O7 Al N1 89.90(12) . . ?
O1 Al N1 83.41(12) . . ?
O5 Al N2 84.78(12) . . ?
O3 Al N2 170.42(12) . . ?
O7 Al N2 83.31(12) . . ?
O1 Al N2 90.90(12) . . ?
N1 Al N2 100.78(13) . . ?
C1 O1 Al 120.5(2) . . ?
C4 O3 Al 116.6(2) . . ?
C3 N1 C2 113.9(3) . . ?
C3 N1 Al 104.7(2) . . ?
C2 N1 Al 109.6(2) . . ?
C5 O5 Al 117.4(2) . . ?
C8 O7 Al 120.7(2) . . ?
C7 N2 C6 114.5(3) . . ?
C7 N2 Al 109.2(2) . . ?
C6 N2 Al 104.6(2) . . ?
O2 C1 O1 124.3(3) . . ?
O2 C1 C2 120.5(3) . . ?
O1 C1 C2 115.2(3) . . ?
C1 O2 K 124.4(2) . . ?
N1 C2 C1 111.1(3) . . ?
N1 C3 C4 111.3(3) . . ?
O4 C4 O3 123.8(4) . . ?
O4 C4 C3 120.1(3) . . ?
O3 C4 C3 116.2(3) . . ?
O4 C4 K 42.3(2) . 6_567 ?
O3 C4 K 111.2(2) . 6_567 ?
C3 C4 K 115.9(2) . 6_567 ?
C4 O4 K 119.6(2) . 6_567 ?
O6 C5 O5 123.0(4) . . ?
O6 C5 C6 121.1(3) . . ?
O5 C5 C6 115.8(3) . . ?
O6 C5 K 45.0(2) . 8_655 ?
O5 C5 K 118.6(2) . 8_655 ?
C6 C5 K 107.1(2) . 8_655 ?
C5 O6 K 116.6(2) . 8_655 ?
C5 O6 K 147.6(3) . 5_656 ?
K O6 K 89.18(8) 8_655 5_656 ?
N2 C6 C5 111.5(3) . . ?
N2 C7 C8 111.3(3) . . ?
O8 C8 O7 123.7(4) . . ?
O8 C8 C7 120.9(3) . . ?
O7 C8 C7 115.4(3) . . ?
C8 O8 K 124.8(2) . 3_546 ?
O4 K O6 167.08(9) 6_557 8 ?
O4 K O6 108.56(9) 6_557 5_656 ?
O6 K O6 83.57(10) 8 5_656 ?
O4 K O2 91.23(9) 6_557 . ?
O6 K O2 81.99(8) 8 . ?
O6 K O2 138.35(10) 5_656 . ?
O4 K O8 79.37(8) 6_557 3_446 ?
O6 K O8 88.10(9) 8 3_446 ?
O6 K O8 145.27(10) 5_656 3_446 ?
O2 K O8 72.85(10) . 3_446 ?
O4 K OW3 106.4(4) 6_557 4_556 ?
O6 K OW3 70.8(3) 8 4_556 ?
O6 K OW3 79.0(2) 5_656 4_556 ?
O2 K OW3 131.0(2) . 4_556 ?
O8 K OW3 66.4(2) 3_446 4_556 ?
O4 K OW2 83.46(13) 6_557 . ?
O6 K OW2 103.69(13) 8 . ?
O6 K OW2 79.20(10) 5_656 . ?
O2 K OW2 66.77(10) . . ?
O8 K OW2 135.49(11) 3_446 . ?
OW3 K OW2 158.0(2) 4_556 . ?
O4 K OW3 103.0(3) 6_557 . ?
O6 K OW3 76.8(3) 8 . ?
O6 K OW3 68.7(2) 5_656 . ?
O2 K OW3 143.1(2) . . ?
O8 K OW3 76.6(2) 3_446 . ?
OW3 K OW3 12.1(3) 4_556 . ?
OW2 K OW3 147.7(2) . . ?
O4 K C4 18.07(8) 6_557 6_557 ?
O6 K C4 149.05(9) 8 6_557 ?
O6 K C4 124.56(9) 5_656 6_557 ?
O2 K C4 83.11(9) . 6_557 ?
O8 K C4 61.56(8) 3_446 6_557 ?
OW3 K C4 99.8(3) 4_556 6_557 ?
OW2 K C4 95.04(12) . 6_557 ?
OW3 K C4 100.1(3) . 6_557 ?
O4 K C5 154.03(9) 6_557 8 ?
O6 K C5 18.38(8) 8 8 ?
O6 K C5 95.76(9) 5_656 8 ?
O2 K C5 63.88(8) . 8 ?
O8 K C5 85.83(9) 3_446 8 ?
OW3 K C5 86.6(3) 4_556 8 ?
OW2 K C5 92.57(13) . 8 ?
OW3 K C5 94.0(3) . 8 ?
C4 K C5 139.67(9) 6_557 8 ?
O4 K K 142.19(8) 6_557 4_556 ?
O6 K K 45.49(6) 8 4_556 ?
O6 K K 45.33(6) 5_656 4_556 ?
O2 K K 126.56(6) . 4_556 ?
O8 K K 108.14(7) 3_446 4_556 ?
OW3 K K 50.1(3) 4_556 4_556 ?
OW2 K K 110.50(9) . 4_556 ?
OW3 K K 47.1(3) . 4_556 ?
C4 K K 146.30(7) 6_557 4_556 ?
C5 K K 62.96(7) 8 4_556 ?
OW3 OW3 K 96.2(25) 4_556 4_556 ?
OW3 OW3 K 71.7(23) 4_556 . ?
K OW3 K 82.9(2) 4_556 . ?

loop_
_geom_bond_atom_site_label_1
_geom_bond_atom_site_label_2
_geom_bond_distance
_geom_bond_site_symmetry_2
_geom_bond_publ_flag
Al O5 1.856(2) . ?
Al O3 1.861(3) . ?
Al O7 1.867(3) . ?
Al O1 1.874(3) . ?
Al N1 2.045(3) . ?
Al N2 2.056(3) . ?
O1 C1 1.294(4) . ?
O3 C4 1.286(4) . ?
N1 C3 1.481(5) . ?
N1 C2 1.482(4) . ?
O5 C5 1.291(4) . ?
O7 C8 1.294(4) . ?
N2 C7 1.486(4) . ?
N2 C6 1.486(5) . ?
C1 O2 1.214(4) . ?
C1 C2 1.515(5) . ?
O2 K 2.767(3) . ?
C3 C4 1.511(6) . ?
C4 O4 1.230(4) . ?
C4 K 3.449(4) 6_567 ?
O4 K 2.672(3) 6_567 ?
C5 O6 1.217(4) . ?
C5 C6 1.510(5) . ?
C5 K 3.450(4) 8_655 ?
O6 K 2.729(3) 8_655 ?
O6 K 2.737(3) 5_656 ?
C7 C8 1.508(5) . ?
C8 O8 1.222(4) . ?
O8 K 2.780(3) 3_546 ?
K O4 2.672(3) 6_557 ?
K O6 2.729(3) 8 ?
K O6 2.737(3) 5_656 ?
K O8 2.780(3) 3_446 ?
K OW3 2.831(14) 4_556 ?
K OW2 2.908(5) . ?
K OW3 2.965(14) . ?
K C4 3.449(4) 6_557 ?
K C5 3.450(4) 8 ?
K K 3.837(2) 4_556 ?
OW3 OW3 0.627(14) 4_556 ?
OW3 K 2.831(14) 4_556 ?
